data_1573129
loop_
_publ_author_name
'Wu, Weikang'
'Rajeshkumar, Thayalan'
'Zhu, Shan'
'Chai, Fuxiang'
'Hong, Dongjing'
'Huang, Zeming'
'Yuan, Qingbing'
'Maron, Laurent'
'Wang, Shaowu'

_publ_section_title
;
 Rare-earth metal complexes bearing electrophilic and nucleophilic carbon
 centres and their unique reactivity patterns towards pyridine
 derivatives.
;
_journal_issue 48
_journal_name_full 'Chemical science'
_journal_page_first 20315
_journal_page_last 20327
_journal_paper_doi 10.1039/d4sc04197f
_journal_volume 15
_journal_year 2024
_chemical_formula_moiety 'C60 H83 Lu N6 Si, 0.5(C7 H8)'
_chemical_formula_sum 'C63.5 H87 Lu N6 Si'
_chemical_formula_weight 1137.45
_space_group_crystal_system triclinic
_space_group_IT_number 2
_space_group_name_Hall '-P 1'
_space_group_name_H-M_alt 'P -1'
_atom_sites_solution_hydrogens mixed
_atom_sites_solution_primary iterative
_audit_creation_date 2024-04-16
_audit_creation_method
;
Olex2 1.5
(compiled 2023.08.24 svn.re1ec1418 for OlexSys, GUI svn.r6817)
;
_audit_update_record
;
2024-05-29 deposited with the CCDC.	2024-11-12 downloaded from the CCDC.
;
_cell_angle_alpha 73.0950(10)
_cell_angle_beta 84.8970(10)
_cell_angle_gamma 70.2030(10)
_cell_formula_units_Z 2
_cell_length_a 13.4249(7)
_cell_length_b 13.4551(7)
_cell_length_c 18.9550(10)
_cell_measurement_reflns_used 9954
_cell_measurement_temperature 300
_cell_measurement_theta_max 23.25
_cell_measurement_theta_min 2.25
_cell_volume 3082.2(3)
_computing_cell_refinement 'SAINT v8.37A (Bruker, 2015)'
_computing_data_reduction 'SAINT v8.37A (Bruker, 2015)'
_computing_molecular_graphics 'Olex2 1.5 (Dolomanov et al., 2009)'
_computing_publication_material 'Olex2 1.5 (Dolomanov et al., 2009)'
_computing_structure_refinement 'SHELXL 2018/3 (Sheldrick, 2015)'
_computing_structure_solution 'olex2.solve 1.5 (Bourhis et al., 2015)'
_diffrn_ambient_temperature 300
_diffrn_measured_fraction_theta_full 0.999
_diffrn_measured_fraction_theta_max 0.987
_diffrn_measurement_device_type 'Bruker APEX-II CCD'
_diffrn_measurement_method '\f and \w scans'
_diffrn_radiation_type MoK\a
_diffrn_radiation_wavelength 0.71073
_diffrn_reflns_av_R_equivalents 0.0494
_diffrn_reflns_av_unetI/netI 0.0713
_diffrn_reflns_Laue_measured_fraction_full 0.999
_diffrn_reflns_Laue_measured_fraction_max 0.987
_diffrn_reflns_limit_h_max 17
_diffrn_reflns_limit_h_min -17
_diffrn_reflns_limit_k_max 17
_diffrn_reflns_limit_k_min -17
_diffrn_reflns_limit_l_max 24
_diffrn_reflns_limit_l_min -24
_diffrn_reflns_number 36378
_diffrn_reflns_point_group_measured_fraction_full 0.999
_diffrn_reflns_point_group_measured_fraction_max 0.987
_diffrn_reflns_theta_full 25.242
_diffrn_reflns_theta_max 27.502
_diffrn_reflns_theta_min 1.123
_diffrn_standards_number 0
_exptl_absorpt_coefficient_mu 1.662
_exptl_absorpt_correction_T_max 0.7456
_exptl_absorpt_correction_T_min 0.4418
_exptl_absorpt_correction_type none
_exptl_absorpt_process_details
'SADABS-2016/2 (Bruker,2016/2) was used for absorption correction. wR2(int) was 0.1047 before and 0.0496 after correction. The Ratio of minimum to maximum transmission is 0.5925. The \l/2 correction factor is Not present.'
_exptl_crystal_colour 'clear light yellow'
_exptl_crystal_colour_lustre clear
_exptl_crystal_colour_modifier light
_exptl_crystal_colour_primary yellow
_exptl_crystal_density_diffrn 1.226
_exptl_crystal_description block
_exptl_crystal_F_000 1190
_exptl_crystal_size_max 0.21
_exptl_crystal_size_mid 0.2
_exptl_crystal_size_min 0.19
_refine_diff_density_max 1.306
_refine_diff_density_min -0.653
_refine_diff_density_rms 0.087
_refine_ls_extinction_method none
_refine_ls_goodness_of_fit_ref 0.992
_refine_ls_hydrogen_treatment constr
_refine_ls_matrix_type full
_refine_ls_number_parameters 818
_refine_ls_number_reflns 13993
_refine_ls_number_restraints 628
_refine_ls_restrained_S_all 0.999
_refine_ls_R_factor_all 0.0775
_refine_ls_R_factor_gt 0.0490
_refine_ls_shift/su_max 0.002
_refine_ls_shift/su_mean 0.000
_refine_ls_structure_factor_coef Fsqd
_refine_ls_weighting_details 'w=1/[\s^2^(Fo^2^)+(0.0577P)^2^] where P=(Fo^2^+2Fc^2^)/3'
_refine_ls_weighting_scheme calc
_refine_ls_wR_factor_gt 0.1023
_refine_ls_wR_factor_ref 0.1120
_reflns_Friedel_coverage 0.000
_reflns_number_gt 10270
_reflns_number_total 13993
_reflns_threshold_expression 'I > 2\s(I)'
_cod_data_source_file d4sc04197f3.cif
_cod_data_source_block 2a
_cod_depositor_comments 'Adding full bibliography for 1573095--1573138.cif.'
_cod_original_formula_sum 'C63.50 H87 Lu N6 Si'
_cod_database_code 1573129
_shelx_shelxl_version_number 2018/3
_shelx_space_group_comment
;
The symmetry employed for this shelxl refinement is uniquely defined
by the following loop, which should always be used as a source of
symmetry information in preference to the above space-group names.
They are only intended as comments.
;
_shelx_estimated_absorpt_t_max 0.743
_shelx_estimated_absorpt_t_min 0.722
_olex2_refinement_description
;
1. Fixed Uiso
 At 1.2 times of:
  All C(H) groups, All C(H,H) groups
 At 1.5 times of:
  All C(H,H,H) groups
2. Restrained distances
 C61-C66 = C61-C62 = C65-C64
 1.39 with sigma of 0.02
 C67-C61
 1.5 with sigma of 0.01
 C66-C65 = C64-C63 = C63-C62
 1.38 with sigma of 0.02
 C67-C66 = C67-C62
 2.52 with sigma of 0.04
 C61-C65
 2.42 with sigma of 0.04
 C61-C63
 2.41 with sigma of 0.04
 C66-C64
 2.39 with sigma of 0.04
 C65-C63 = C64-C62
 2.4 with sigma of 0.04
 Si1-C57 \\sim Si1A-C57
 with sigma of 0.02
 C67-C62 \\sim C67-C66
 with sigma of 0.04
 Si1A-C59A \\sim Si1-C59 \\sim Si1-C60 \\sim Si1A-C60A \\sim Si1-C58 \\sim
Si1A-C58A
 with sigma of 0.02
 Si1-C58 \\sim Si1A-C58A
 with sigma of 0.02
 Si1A-C59A \\sim Si1-C59
 with sigma of 0.02
 Si1A-C60A \\sim Si1-C60
 with sigma of 0.02
 C61-C66 \\sim C66-C65 \\sim C65-C64 \\sim C64-C63 \\sim C63-C62 \\sim C62-C61
 with sigma of 0.02
 C61-C63 \\sim C61-C65 \\sim C62-C64 \\sim C66-C62 \\sim C65-C63 \\sim C66-C64
 with sigma of 0.04
 N2-C15A \\sim N2-C15 \\sim N2-C11A \\sim N2-C11
 with sigma of 0.02
 N5-C39A \\sim N5-C39 \\sim N5-C43A \\sim N5-C43
 with sigma of 0.02
3. Restrained planarity
 C61, C62, C63, C64, C65, C66, C67
 with sigma of 0.1
4. Uiso/Uaniso restraints and constraints
C57 \\sim Si1 \\sim C58 \\sim C60 \\sim Si1A \\sim C58A \\sim C60A \\sim C59
\\sim C59A: within 2A with sigma of 0.01 and sigma for terminal atoms of 0.02
within 2A
C61 \\sim C62 \\sim C63 \\sim C64 \\sim C65 \\sim C66 \\sim C67: within 2A with
sigma of 0.01 and sigma for terminal atoms of 0.02 within 2A
N2 \\sim C11 \\sim C12 \\sim C13 \\sim C14 \\sim C15 \\sim C11A \\sim C12A
\\sim C13A \\sim C14A \\sim C15A: within 2A with sigma of 0.01 and sigma for
terminal atoms of 0.02 within 2A
N5 \\sim C39 \\sim C40 \\sim C41 \\sim C42 \\sim C43 \\sim C39A \\sim C40A
\\sim C41A \\sim C42A \\sim C43A: within 2A with sigma of 0.01 and sigma for
terminal atoms of 0.02 within 2A
Uanis(C67) \\sim Ueq, Uanis(C61) \\sim Ueq, Uanis(C62) \\sim Ueq, Uanis(C63)
\\sim Ueq, Uanis(C64) \\sim Ueq, Uanis(C66) \\sim Ueq, Uanis(C65) \\sim Ueq:
with sigma of 0.01 and sigma for terminal atoms of 0.02
5. Rigid body (RIGU) restrains
 C61, C62, C63, C64, C65, C66, C67
 with sigma for 1-2 distances of 0.004 and sigma for 1-3 distances of 0.004
6. Same fragment restrains
{C57, Si1A, C58A, C59A, C60A} sigma for 1-2: 0.02, 1-3: 0.04
as in
{C57, Si1, C58, C59, C60}
{N5, C39A, C40A, C41A, C42A, C43A} sigma for 1-2: 0.02, 1-3: 0.04
as in
{N5, C39, C40, C41, C42, C43}
{N2, C11A, C12A, C13A, C14A, C15A} sigma for 1-2: 0.02, 1-3: 0.04
as in
{N2, C11, C12, C13, C14, C15}
7. Others
 Sof(C11A)=Sof(H11C)=Sof(H11D)=Sof(C12A)=Sof(H12C)=Sof(H12D)=Sof(C13A)=
 Sof(H13C)=Sof(H13D)=Sof(C14A)=Sof(H14C)=Sof(H14D)=Sof(C15A)=Sof(H15C)=
 Sof(H15D)=1-FVAR(1)
 Sof(C11)=Sof(H11A)=Sof(H11B)=Sof(C12)=Sof(H12A)=Sof(H12B)=Sof(C13)=Sof(H13A)=
 Sof(H13B)=Sof(C14)=Sof(H14A)=Sof(H14B)=Sof(C15)=Sof(H15A)=Sof(H15B)=FVAR(1)
 Sof(C39A)=Sof(H39C)=Sof(H39D)=Sof(C40A)=Sof(H40C)=Sof(H40D)=Sof(C41A)=
 Sof(H41C)=Sof(H41D)=Sof(C42A)=Sof(H42C)=Sof(H42D)=Sof(C43A)=Sof(H43C)=
 Sof(H43D)=1-FVAR(2)
 Sof(C39)=Sof(H39A)=Sof(H39B)=Sof(C40)=Sof(H40A)=Sof(H40B)=Sof(C41)=Sof(H41A)=
 Sof(H41B)=Sof(C42)=Sof(H42A)=Sof(H42B)=Sof(C43)=Sof(H43A)=Sof(H43B)=FVAR(2)
 Sof(Si1A)=Sof(C58A)=Sof(H58D)=Sof(H58E)=Sof(H58F)=Sof(C59A)=Sof(H59D)=
 Sof(H59E)=Sof(H59F)=Sof(C60A)=Sof(H60D)=Sof(H60E)=Sof(H60F)=1-FVAR(3)
 Sof(Si1)=Sof(C58)=Sof(H58A)=Sof(H58B)=Sof(H58C)=Sof(C59)=Sof(H59A)=Sof(H59B)=
 Sof(H59C)=Sof(C60)=Sof(H60A)=Sof(H60B)=Sof(H60C)=FVAR(3)
 Fixed Sof: C61(0.5) C62(0.5) H62(0.5) C63(0.5) H63(0.5) C64(0.5) H64(0.5)
 C65(0.5) H65(0.5) C66(0.5) H66(0.5) C67(0.5) H67A(0.5) H67B(0.5) H67C(0.5)
 Fixed X: C67(0.42342)
8.a Riding coordinates:
 C58A(H58D,H58E,H58F)
8.b Ternary CH refined with riding coordinates:
 C23(H23), C26(H26), C51(H51), C54(H54)
8.c Secondary CH2 refined with riding coordinates:
 C11(H11A,H11B), C12(H12A,H12B), C13(H13A,H13B), C14(H14A,H14B), C15(H15A,
 H15B), C39(H39A,H39B), C40(H40A,H40B), C41(H41A,H41B), C42(H42A,H42B),
 C43(H43A,H43B), C9(H9A,H9B), C10(H10A,H10B), C37(H37A,H37B), C38(H38A,H38B),
 C57(H57A,H57B), C11A(H11C,H11D), C12A(H12C,H12D), C13A(H13C,H13D), C14A(H14C,
 H14D), C15A(H15C,H15D), C39A(H39C,H39D), C40A(H40C,H40D), C41A(H41C,H41D),
 C42A(H42C,H42D), C43A(H43C,H43D)
8.d Aromatic/amide H refined with riding coordinates:
 C4(H4), C5(H5), C6(H6), C7(H7), C16(H16), C19(H19), C20(H20), C21(H21),
 C32(H32), C33(H33), C34(H34), C35(H35), C44(H44), C47(H47), C48(H48), C49(H49),
  C62(H62), C63(H63), C64(H64), C65(H65), C66(H66)
8.e Idealised Me refined as rotating group:
 C24(H24A,H24B,H24C), C25(H25A,H25B,H25C), C27(H27A,H27B,H27C), C28(H28A,H28B,
 H28C), C52(H52A,H52B,H52C), C53(H53A,H53B,H53C), C55(H55A,H55B,H55C), C56(H56A,
 H56B,H56C), C58(H58A,H58B,H58C), C59(H59A,H59B,H59C), C60(H60A,H60B,H60C),
 C59A(H59D,H59E,H59F), C60A(H60D,H60E,H60F), C67(H67A,H67B,H67C)
;
_olex2_submission_special_instructions 'No special instructions were received'

loop_
_space_group_symop_operation_xyz
'x, y, z'
'-x, -y, -z'

loop_
_atom_site_label
_atom_site_type_symbol
_atom_site_fract_x
_atom_site_fract_y
_atom_site_fract_z
_atom_site_U_iso_or_equiv
_atom_site_adp_type
_atom_site_occupancy
_atom_site_site_symmetry_order
_atom_site_calc_flag
_atom_site_refinement_flags_posn
_atom_site_refinement_flags_adp
_atom_site_refinement_flags_occupancy
_atom_site_disorder_assembly
_atom_site_disorder_group
Lu1 Lu 0.69500(2) 0.73412(2) 0.73798(2) 0.04330(7) Uani 1 1 d . . . . .
N1 N 0.6299(3) 0.7940(3) 0.91555(19) 0.0451(8) Uani 1 1 d . . . . .
N2 N 0.3338(3) 0.8912(3) 0.9068(2) 0.0632(11) Uani 1 1 d D U . . .
C11 C 0.2961(9) 1.0002(9) 0.9161(9) 0.078(3) Uani 0.537(15) 1 d D U P A 1
H11A H 0.346312 1.037906 0.894494 0.094 Uiso 0.537(15) 1 calc R U P A 1
H11B H 0.291565 0.995224 0.968261 0.094 Uiso 0.537(15) 1 calc R U P A 1
C12 C 0.1875(9) 1.0668(10) 0.8798(10) 0.094(3) Uani 0.537(15) 1 d D U P A 1
H12A H 0.162400 1.137256 0.890821 0.113 Uiso 0.537(15) 1 calc R U P A 1
H12B H 0.194270 1.080755 0.826767 0.113 Uiso 0.537(15) 1 calc R U P A 1
C13 C 0.1085(10) 1.0094(10) 0.9056(10) 0.095(3) Uani 0.537(15) 1 d D U P A 1
H13A H 0.047478 1.045228 0.872720 0.114 Uiso 0.537(15) 1 calc R U P A 1
H13B H 0.084951 1.016604 0.954300 0.114 Uiso 0.537(15) 1 calc R U P A 1
C14 C 0.1518(9) 0.8840(10) 0.9092(10) 0.088(3) Uani 0.537(15) 1 d D U P A 1
H14A H 0.105645 0.847285 0.939633 0.106 Uiso 0.537(15) 1 calc R U P A 1
H14B H 0.151166 0.876164 0.859946 0.106 Uiso 0.537(15) 1 calc R U P A 1
C15 C 0.2620(9) 0.8302(11) 0.9401(9) 0.081(3) Uani 0.537(15) 1 d D U P A 1
H15A H 0.259503 0.821706 0.992725 0.097 Uiso 0.537(15) 1 calc R U P A 1
H15B H 0.290156 0.757324 0.932882 0.097 Uiso 0.537(15) 1 calc R U P A 1
N3 N 0.8523(3) 0.6062(3) 0.79563(18) 0.0421(8) Uani 1 1 d . . . . .
N4 N 0.8242(3) 0.7058(3) 0.5648(2) 0.0483(9) Uani 1 1 d . . . . .
N5 N 0.7439(4) 0.4703(4) 0.5578(3) 0.0823(13) Uani 1 1 d D U . . .
C39 C 0.6407(8) 0.4768(8) 0.5340(9) 0.116(3) Uani 0.674(9) 1 d D U P B 1
H39A H 0.637141 0.497891 0.480583 0.139 Uiso 0.674(9) 1 calc R U P B 1
H39B H 0.585232 0.532343 0.551199 0.139 Uiso 0.674(9) 1 calc R U P B 1
C40 C 0.6235(9) 0.3645(9) 0.5652(9) 0.123(3) Uani 0.674(9) 1 d D U P B 1
H40A H 0.619870 0.346862 0.618560 0.147 Uiso 0.674(9) 1 calc R U P B 1
H40B H 0.556976 0.368023 0.546647 0.147 Uiso 0.674(9) 1 calc R U P B 1
C41 C 0.7106(10) 0.2787(11) 0.5435(10) 0.114(3) Uani 0.674(9) 1 d D U P B 1
H41A H 0.706985 0.290306 0.490713 0.137 Uiso 0.674(9) 1 calc R U P B 1
H41B H 0.703199 0.207475 0.567907 0.137 Uiso 0.674(9) 1 calc R U P B 1
C42 C 0.8144(8) 0.2791(7) 0.5630(8) 0.110(3) Uani 0.674(9) 1 d D U P B 1
H42A H 0.870216 0.227401 0.542909 0.132 Uiso 0.674(9) 1 calc R U P B 1
H42B H 0.822825 0.255439 0.616223 0.132 Uiso 0.674(9) 1 calc R U P B 1
C43 C 0.8247(8) 0.3934(7) 0.5331(7) 0.101(3) Uani 0.674(9) 1 d D U P B 1
H43A H 0.892177 0.391907 0.548773 0.121 Uiso 0.674(9) 1 calc R U P B 1
H43B H 0.823197 0.414099 0.479664 0.121 Uiso 0.674(9) 1 calc R U P B 1
N6 N 0.6773(3) 0.9239(3) 0.69112(18) 0.0439(8) Uani 1 1 d . . . . .
C1 C 0.6868(3) 0.7461(3) 0.8634(2) 0.0424(10) Uani 1 1 d . . . . .
C2 C 0.7798(3) 0.6689(4) 0.9006(2) 0.0464(10) Uani 1 1 d . . . . .
C3 C 0.7774(3) 0.6705(4) 0.9761(2) 0.0510(11) Uani 1 1 d . . . . .
C4 C 0.8445(4) 0.6131(5) 1.0372(3) 0.0743(17) Uani 1 1 d . . . . .
H4 H 0.908996 0.560102 1.033269 0.089 Uiso 1 1 calc R U . . .
C5 C 0.8133(5) 0.6365(6) 1.1033(3) 0.089(2) Uani 1 1 d . . . . .
H5 H 0.857300 0.598297 1.144449 0.106 Uiso 1 1 calc R U . . .
C6 C 0.7177(5) 0.7159(5) 1.1098(3) 0.0824(18) Uani 1 1 d . . . . .
H6 H 0.699077 0.730269 1.155164 0.099 Uiso 1 1 calc R U . . .
C7 C 0.6505(4) 0.7734(4) 1.0510(3) 0.0635(13) Uani 1 1 d . . . . .
H7 H 0.586580 0.826795 1.055530 0.076 Uiso 1 1 calc R U . . .
C8 C 0.6805(3) 0.7494(4) 0.9840(2) 0.0487(11) Uani 1 1 d . . . . .
C9 C 0.5233(3) 0.8755(4) 0.9023(3) 0.0551(12) Uani 1 1 d . . . . .
H9A H 0.511527 0.908803 0.849690 0.066 Uiso 1 1 calc R U . . .
H9B H 0.517850 0.933166 0.924971 0.066 Uiso 1 1 calc R U . . .
C10 C 0.4394(4) 0.8234(4) 0.9335(3) 0.0637(13) Uani 1 1 d . . . . .
H10A H 0.456878 0.754283 0.921281 0.076 Uiso 1 1 calc R U . . .
H10B H 0.440493 0.806945 0.986845 0.076 Uiso 1 1 calc R U . . .
C16 C 0.8595(3) 0.6023(4) 0.8643(2) 0.0460(10) Uani 1 1 d . . . . .
H16 H 0.919954 0.553335 0.890878 0.055 Uiso 1 1 calc R U . . .
C17 C 0.9388(3) 0.5344(4) 0.7642(2) 0.0450(10) Uani 1 1 d . . . . .
C18 C 0.9398(4) 0.4268(4) 0.7729(3) 0.0550(12) Uani 1 1 d . . . . .
C19 C 1.0247(5) 0.3614(4) 0.7405(3) 0.0704(15) Uani 1 1 d . . . . .
H19 H 1.028801 0.289333 0.745368 0.085 Uiso 1 1 calc R U . . .
C20 C 1.1009(4) 0.3989(5) 0.7025(3) 0.0735(16) Uani 1 1 d . . . . .
H20 H 1.155619 0.352799 0.681551 0.088 Uiso 1 1 calc R U . . .
C21 C 1.0982(4) 0.5044(5) 0.6947(3) 0.0662(14) Uani 1 1 d . . . . .
H21 H 1.151487 0.528910 0.668781 0.079 Uiso 1 1 calc R U . . .
C22 C 1.0174(3) 0.5749(4) 0.7249(2) 0.0516(11) Uani 1 1 d . . . . .
C23 C 0.8576(5) 0.3842(4) 0.8159(3) 0.0775(16) Uani 1 1 d . . . . .
H23 H 0.797541 0.447868 0.821060 0.093 Uiso 1 1 calc R U . . .
C24 C 0.8963(7) 0.3139(6) 0.8928(4) 0.132(3) Uani 1 1 d . . . . .
H24A H 0.955255 0.250515 0.889718 0.198 Uiso 1 1 calc R U . . .
H24B H 0.840160 0.290813 0.919594 0.198 Uiso 1 1 calc R U . . .
H24C H 0.917984 0.355952 0.917810 0.198 Uiso 1 1 calc R U . . .
C25 C 0.8162(7) 0.3204(7) 0.7773(6) 0.151(4) Uani 1 1 d . . . . .
H25A H 0.807693 0.357315 0.725459 0.227 Uiso 1 1 calc R U . . .
H25B H 0.749072 0.316413 0.797629 0.227 Uiso 1 1 calc R U . . .
H25C H 0.865718 0.247375 0.784444 0.227 Uiso 1 1 calc R U . . .
C26 C 1.0171(4) 0.6894(4) 0.7195(3) 0.0663(14) Uani 1 1 d . . . . .
H26 H 0.943591 0.734328 0.724431 0.080 Uiso 1 1 calc R U . . .
C27 C 1.0571(5) 0.7446(5) 0.6455(4) 0.0918(19) Uani 1 1 d . . . . .
H27A H 1.132467 0.711732 0.643326 0.138 Uiso 1 1 calc R U . . .
H27B H 1.039739 0.821634 0.640449 0.138 Uiso 1 1 calc R U . . .
H27C H 1.024100 0.735004 0.606113 0.138 Uiso 1 1 calc R U . . .
C28 C 1.0797(5) 0.6873(6) 0.7822(4) 0.099(2) Uani 1 1 d . . . . .
H28A H 1.042276 0.671969 0.827468 0.149 Uiso 1 1 calc R U . . .
H28B H 1.089168 0.757488 0.773530 0.149 Uiso 1 1 calc R U . . .
H28C H 1.147649 0.631205 0.785666 0.149 Uiso 1 1 calc R U . . .
C29 C 0.7737(3) 0.7577(3) 0.6171(2) 0.0450(10) Uani 1 1 d . . . . .
C30 C 0.7684(3) 0.8677(4) 0.5873(2) 0.0468(10) Uani 1 1 d . . . . .
C31 C 0.8175(4) 0.8825(4) 0.5161(2) 0.0507(11) Uani 1 1 d . . . . .
C32 C 0.8383(4) 0.9685(5) 0.4629(3) 0.0674(14) Uani 1 1 d . . . . .
H32 H 0.818893 1.037683 0.470709 0.081 Uiso 1 1 calc R U . . .
C33 C 0.8873(5) 0.9516(5) 0.3990(3) 0.0876(19) Uani 1 1 d . . . . .
H33 H 0.898653 1.010054 0.362690 0.105 Uiso 1 1 calc R U . . .
C34 C 0.9199(5) 0.8488(6) 0.3881(3) 0.089(2) Uani 1 1 d . . . . .
H34 H 0.955169 0.838590 0.344986 0.107 Uiso 1 1 calc R U . . .
C35 C 0.9018(4) 0.7602(5) 0.4394(3) 0.0701(15) Uani 1 1 d . . . . .
H35 H 0.922954 0.691198 0.431100 0.084 Uiso 1 1 calc R U . . .
C36 C 0.8509(3) 0.7779(4) 0.5036(2) 0.0489(11) Uani 1 1 d . . . . .
C37 C 0.8401(4) 0.5909(4) 0.5712(3) 0.0561(12) Uani 1 1 d . . . . .
H37A H 0.843069 0.550373 0.622916 0.067 Uiso 1 1 calc R U . . .
H37B H 0.907053 0.559394 0.549172 0.067 Uiso 1 1 calc R U . . .
C38 C 0.7518(5) 0.5803(4) 0.5335(3) 0.0792(17) Uani 1 1 d . . . . .
H38A H 0.685363 0.632353 0.542974 0.095 Uiso 1 1 calc R U . . .
H38B H 0.763166 0.599155 0.480672 0.095 Uiso 1 1 calc R U . . .
C44 C 0.7204(3) 0.9470(4) 0.6265(2) 0.0487(11) Uani 1 1 d . . . . .
H44 H 0.719579 1.018829 0.605178 0.058 Uiso 1 1 calc R U . . .
C45 C 0.6332(4) 1.0122(4) 0.7251(2) 0.0505(11) Uani 1 1 d . . . . .
C46 C 0.5279(4) 1.0779(4) 0.7116(3) 0.0645(14) Uani 1 1 d . . . . .
C47 C 0.4885(5) 1.1628(5) 0.7439(4) 0.0821(17) Uani 1 1 d . . . . .
H47 H 0.418957 1.209143 0.734037 0.099 Uiso 1 1 calc R U . . .
C48 C 0.5479(6) 1.1803(5) 0.7893(4) 0.090(2) Uani 1 1 d . . . . .
H48 H 0.519343 1.238312 0.810296 0.109 Uiso 1 1 calc R U . . .
C49 C 0.6509(5) 1.1129(5) 0.8049(3) 0.0782(17) Uani 1 1 d . . . . .
H49 H 0.690888 1.125156 0.837065 0.094 Uiso 1 1 calc R U . . .
C50 C 0.6965(4) 1.0264(4) 0.7732(3) 0.0574(12) Uani 1 1 d . . . . .
C51 C 0.4570(5) 1.0569(6) 0.6621(4) 0.092(2) Uani 1 1 d . . . . .
H51 H 0.489497 0.980862 0.659744 0.110 Uiso 1 1 calc R U . . .
C52 C 0.4492(8) 1.1304(9) 0.5849(5) 0.173(5) Uani 1 1 d . . . . .
H52A H 0.410671 1.204960 0.584836 0.259 Uiso 1 1 calc R U . . .
H52B H 0.412864 1.107795 0.554258 0.259 Uiso 1 1 calc R U . . .
H52C H 0.519005 1.125527 0.566196 0.259 Uiso 1 1 calc R U . . .
C53 C 0.3457(6) 1.0687(8) 0.6944(5) 0.143(3) Uani 1 1 d . . . . .
H53A H 0.305873 1.048180 0.664685 0.215 Uiso 1 1 calc R U . . .
H53B H 0.310173 1.143611 0.694725 0.215 Uiso 1 1 calc R U . . .
H53C H 0.351436 1.021554 0.743871 0.215 Uiso 1 1 calc R U . . .
C54 C 0.8111(4) 0.9548(4) 0.7894(3) 0.0624(13) Uani 1 1 d . . . . .
H54 H 0.818878 0.885350 0.779054 0.075 Uiso 1 1 calc R U . . .
C55 C 0.8855(5) 1.0060(5) 0.7368(4) 0.0881(19) Uani 1 1 d . . . . .
H55A H 0.864634 1.020091 0.686775 0.132 Uiso 1 1 calc R U . . .
H55B H 0.956823 0.956167 0.744950 0.132 Uiso 1 1 calc R U . . .
H55C H 0.881558 1.073844 0.745878 0.132 Uiso 1 1 calc R U . . .
C56 C 0.8454(5) 0.9259(6) 0.8690(3) 0.0889(18) Uani 1 1 d . . . . .
H56A H 0.859421 0.986860 0.877495 0.133 Uiso 1 1 calc R U . . .
H56B H 0.908390 0.862680 0.878914 0.133 Uiso 1 1 calc R U . . .
H56C H 0.790015 0.909688 0.901117 0.133 Uiso 1 1 calc R U . . .
C57 C 0.5830(5) 0.6409(6) 0.7327(4) 0.0951(18) Uani 1 1 d D U . . .
H57A H 0.624843 0.584118 0.710078 0.114 Uiso 1 1 calc R U . C 1
H57B H 0.575349 0.602823 0.783806 0.114 Uiso 1 1 calc R U . C 1
Si1 Si 0.4526(2) 0.6843(4) 0.6935(2) 0.0874(8) Uani 0.887(15) 1 d D U P D 1
C58 C 0.4512(7) 0.7797(9) 0.5983(4) 0.120(3) Uani 0.887(15) 1 d D U P D 1
H58A H 0.487268 0.829823 0.599299 0.180 Uiso 0.887(15) 1 calc R U P D 1
H58B H 0.379269 0.820303 0.582175 0.180 Uiso 0.887(15) 1 calc R U P D 1
H58C H 0.486226 0.737488 0.564789 0.180 Uiso 0.887(15) 1 calc R U P D 1
C59 C 0.3531(8) 0.7643(10) 0.7492(8) 0.146(4) Uani 0.887(15) 1 d D U P D 1
H59A H 0.347218 0.716398 0.796890 0.219 Uiso 0.887(15) 1 calc R U P D 1
H59B H 0.285574 0.795396 0.724450 0.219 Uiso 0.887(15) 1 calc R U P D 1
H59C H 0.375385 0.822264 0.754889 0.219 Uiso 0.887(15) 1 calc R U P D 1
C60 C 0.4069(8) 0.5667(9) 0.6928(7) 0.127(3) Uani 0.887(15) 1 d D U P D 1
H60A H 0.449545 0.528276 0.659370 0.190 Uiso 0.887(15) 1 calc R U P D 1
H60B H 0.334147 0.594758 0.677155 0.190 Uiso 0.887(15) 1 calc R U P D 1
H60C H 0.413789 0.517086 0.741523 0.190 Uiso 0.887(15) 1 calc R U P D 1
Si1A Si 0.4493(17) 0.698(3) 0.699(2) 0.100(4) Uani 0.113(15) 1 d D U P D 2
C58A C 0.432(4) 0.837(4) 0.631(4) 0.115(8) Uani 0.113(15) 1 d D U P D 2
H58D H 0.420491 0.890055 0.657816 0.172 Uiso 0.113(15) 1 d R U P D 2
H58E H 0.372161 0.856875 0.599416 0.172 Uiso 0.113(15) 1 d R U P D 2
H58F H 0.494581 0.833485 0.601976 0.172 Uiso 0.113(15) 1 d R U P D 2
C59A C 0.369(3) 0.718(6) 0.783(3) 0.109(9) Uani 0.113(15) 1 d D U P D 2
H59D H 0.370012 0.647446 0.815310 0.163 Uiso 0.113(15) 1 calc R U P D 2
H59E H 0.296865 0.762104 0.768840 0.163 Uiso 0.113(15) 1 calc R U P D 2
H59F H 0.398034 0.753830 0.808653 0.163 Uiso 0.113(15) 1 calc R U P D 2
C60A C 0.396(5) 0.613(6) 0.659(4) 0.110(8) Uani 0.113(15) 1 d D U P D 2
H60D H 0.431049 0.605883 0.613707 0.165 Uiso 0.113(15) 1 calc R U P D 2
H60E H 0.321362 0.649036 0.650215 0.165 Uiso 0.113(15) 1 calc R U P D 2
H60F H 0.408493 0.542040 0.693528 0.165 Uiso 0.113(15) 1 calc R U P D 2
C61 C 0.4700(14) 0.4899(17) 0.9629(10) 0.168(5) Uani 0.5 1 d D U P E -1
C62 C 0.3934(16) 0.5200(16) 1.0152(10) 0.168(5) Uani 0.5 1 d D U P E -1
H62 H 0.324059 0.522902 1.010605 0.202 Uiso 0.5 1 calc R U P E -1
C63 C 0.4239(17) 0.5450(17) 1.0731(10) 0.170(5) Uani 0.5 1 d D U P E -1
H63 H 0.375564 0.562189 1.109612 0.204 Uiso 0.5 1 calc R U P E -1
C64 C 0.5217(18) 0.545(2) 1.0773(10) 0.168(5) Uani 0.5 1 d D U P E -1
H64 H 0.537279 0.571512 1.113516 0.201 Uiso 0.5 1 calc R U P E -1
C65 C 0.6030(14) 0.5066(17) 1.0308(11) 0.155(5) Uani 0.5 1 d D U P E -1
H65 H 0.673075 0.496983 1.039791 0.186 Uiso 0.5 1 calc R U P E -1
C66 C 0.5732(15) 0.483(2) 0.9691(11) 0.157(5) Uani 0.5 1 d D U P E -1
H66 H 0.622595 0.463715 0.933684 0.189 Uiso 0.5 1 calc R U P E -1
C67 C 0.423420 0.472(2) 0.9007(12) 0.238(8) Uani 0.5 1 d D U P E -1
H67A H 0.397258 0.411147 0.919201 0.356 Uiso 0.5 1 calc R U P E -1
H67B H 0.476846 0.456223 0.864607 0.356 Uiso 0.5 1 calc R U P E -1
H67C H 0.366245 0.537016 0.878399 0.356 Uiso 0.5 1 calc R U P E -1
C11A C 0.2949(10) 0.9684(13) 0.9497(10) 0.081(3) Uani 0.463(15) 1 d D U P A 2
H11C H 0.343114 1.009592 0.945506 0.097 Uiso 0.463(15) 1 calc R U P A 2
H11D H 0.292668 0.928715 1.001228 0.097 Uiso 0.463(15) 1 calc R U P A 2
C12A C 0.1833(10) 1.0489(12) 0.9240(11) 0.089(3) Uani 0.463(15) 1 d D U P A 2
H12C H 0.159390 1.101655 0.952650 0.106 Uiso 0.463(15) 1 calc R U P A 2
H12D H 0.184051 1.088591 0.872394 0.106 Uiso 0.463(15) 1 calc R U P A 2
C13A C 0.1116(11) 0.9813(15) 0.9352(10) 0.095(3) Uani 0.463(15) 1 d D U P A 2
H13C H 0.038394 1.027656 0.924723 0.114 Uiso 0.463(15) 1 calc R U P A 2
H13D H 0.117199 0.933750 0.985247 0.114 Uiso 0.463(15) 1 calc R U P A 2
C14A C 0.1553(11) 0.9110(15) 0.8767(10) 0.092(3) Uani 0.463(15) 1 d D U P A 2
H14C H 0.107496 0.873467 0.871134 0.110 Uiso 0.463(15) 1 calc R U P A 2
H14D H 0.166681 0.957001 0.828835 0.110 Uiso 0.463(15) 1 calc R U P A 2
C15A C 0.2600(10) 0.8296(12) 0.9133(11) 0.085(3) Uani 0.463(15) 1 d D U P A 2
H15C H 0.248959 0.796276 0.964834 0.102 Uiso 0.463(15) 1 calc R U P A 2
H15D H 0.288522 0.771697 0.889012 0.102 Uiso 0.463(15) 1 calc R U P A 2
C39A C 0.6489(15) 0.4566(16) 0.5890(16) 0.114(4) Uani 0.326(9) 1 d D U P B 2
H39C H 0.593031 0.492085 0.551903 0.136 Uiso 0.326(9) 1 calc R U P B 2
H39D H 0.629005 0.491324 0.628695 0.136 Uiso 0.326(9) 1 calc R U P B 2
C40A C 0.661(2) 0.3347(16) 0.6189(13) 0.124(4) Uani 0.326(9) 1 d D U P B 2
H40C H 0.721987 0.297255 0.651662 0.148 Uiso 0.326(9) 1 calc R U P B 2
H40D H 0.598674 0.326551 0.646877 0.148 Uiso 0.326(9) 1 calc R U P B 2
C41A C 0.674(2) 0.285(2) 0.5583(19) 0.114(3) Uani 0.326(9) 1 d D U P B 2
H41C H 0.612836 0.321799 0.525628 0.137 Uiso 0.326(9) 1 calc R U P B 2
H41D H 0.680888 0.208081 0.577310 0.137 Uiso 0.326(9) 1 calc R U P B 2
C42A C 0.771(2) 0.2973(16) 0.5178(15) 0.113(3) Uani 0.326(9) 1 d D U P B 2
H42C H 0.772500 0.278943 0.471759 0.135 Uiso 0.326(9) 1 calc R U P B 2
H42D H 0.832341 0.245783 0.546779 0.135 Uiso 0.326(9) 1 calc R U P B 2
C43A C 0.776(2) 0.4134(16) 0.5013(11) 0.109(3) Uani 0.326(9) 1 d D U P B 2
H43C H 0.847911 0.410010 0.488098 0.130 Uiso 0.326(9) 1 calc R U P B 2
H43D H 0.731794 0.458315 0.458020 0.130 Uiso 0.326(9) 1 calc R U P B 2

loop_
_atom_site_aniso_label
_atom_site_aniso_U_11
_atom_site_aniso_U_22
_atom_site_aniso_U_33
_atom_site_aniso_U_23
_atom_site_aniso_U_13
_atom_site_aniso_U_12
Lu1 0.04069(11) 0.04399(12) 0.04175(11) -0.00591(8) -0.00214(7) -0.01399(8)
N1 0.0376(19) 0.048(2) 0.048(2) -0.0146(17) 0.0051(16) -0.0110(16)
N2 0.0359(19) 0.066(3) 0.084(3) -0.024(2) 0.0080(18) -0.0110(18)
C11 0.046(4) 0.078(5) 0.102(6) -0.031(5) 0.003(5) -0.006(4)
C12 0.053(4) 0.090(5) 0.114(6) -0.019(5) 0.002(5) 0.000(4)
C13 0.050(4) 0.097(5) 0.115(6) -0.013(5) 0.002(5) -0.009(4)
C14 0.052(4) 0.096(5) 0.104(6) -0.007(5) 0.000(4) -0.027(4)
C15 0.046(4) 0.091(5) 0.097(6) -0.013(5) 0.003(4) -0.024(4)
N3 0.0363(18) 0.043(2) 0.044(2) -0.0130(16) -0.0003(15) -0.0079(15)
N4 0.055(2) 0.044(2) 0.049(2) -0.0191(17) 0.0019(17) -0.0158(17)
N5 0.090(3) 0.061(3) 0.114(4) -0.036(2) -0.023(3) -0.031(2)
C39 0.108(5) 0.078(4) 0.164(6) -0.030(5) -0.021(5) -0.034(4)
C40 0.114(5) 0.086(4) 0.176(6) -0.026(5) -0.019(5) -0.047(4)
C41 0.117(6) 0.071(4) 0.168(6) -0.031(4) -0.018(5) -0.045(4)
C42 0.113(5) 0.061(4) 0.159(6) -0.030(4) -0.021(5) -0.028(4)
C43 0.098(5) 0.065(4) 0.143(6) -0.030(4) -0.009(5) -0.030(4)
N6 0.052(2) 0.0386(19) 0.0389(19) -0.0136(15) 0.0065(16) -0.0115(16)
C1 0.033(2) 0.047(2) 0.047(2) -0.0127(19) 0.0079(18) -0.0138(18)
C2 0.037(2) 0.057(3) 0.044(2) -0.015(2) 0.0026(18) -0.013(2)
C3 0.039(2) 0.062(3) 0.049(3) -0.020(2) 0.003(2) -0.009(2)
C4 0.055(3) 0.097(4) 0.053(3) -0.028(3) -0.011(2) 0.006(3)
C5 0.069(4) 0.128(6) 0.056(3) -0.033(4) -0.014(3) -0.006(4)
C6 0.069(4) 0.119(5) 0.056(3) -0.045(3) 0.003(3) -0.010(3)
C7 0.050(3) 0.080(4) 0.062(3) -0.037(3) 0.006(2) -0.010(3)
C8 0.042(2) 0.057(3) 0.046(3) -0.016(2) 0.0027(19) -0.014(2)
C9 0.039(2) 0.054(3) 0.060(3) -0.011(2) 0.005(2) -0.006(2)
C10 0.045(3) 0.060(3) 0.073(3) -0.007(3) 0.004(2) -0.011(2)
C16 0.034(2) 0.053(3) 0.042(2) -0.009(2) -0.0034(18) -0.0058(19)
C17 0.035(2) 0.052(3) 0.043(2) -0.019(2) -0.0082(18) -0.0010(19)
C18 0.062(3) 0.048(3) 0.052(3) -0.016(2) -0.008(2) -0.011(2)
C19 0.076(4) 0.052(3) 0.076(4) -0.029(3) -0.015(3) 0.001(3)
C20 0.061(3) 0.085(4) 0.065(3) -0.042(3) 0.000(3) 0.007(3)
C21 0.051(3) 0.082(4) 0.058(3) -0.026(3) 0.008(2) -0.008(3)
C22 0.040(2) 0.062(3) 0.049(3) -0.023(2) 0.000(2) -0.006(2)
C23 0.075(4) 0.053(3) 0.103(5) -0.017(3) 0.001(3) -0.024(3)
C24 0.134(7) 0.108(6) 0.117(6) 0.017(5) 0.028(5) -0.040(5)
C25 0.147(8) 0.127(7) 0.230(11) -0.074(7) 0.019(7) -0.093(6)
C26 0.048(3) 0.068(3) 0.088(4) -0.029(3) 0.012(3) -0.023(3)
C27 0.071(4) 0.093(5) 0.111(5) -0.017(4) 0.013(4) -0.039(4)
C28 0.096(5) 0.106(5) 0.125(6) -0.059(5) 0.006(4) -0.048(4)
C29 0.049(2) 0.046(3) 0.042(2) -0.014(2) -0.0016(19) -0.016(2)
C30 0.055(3) 0.046(3) 0.040(2) -0.014(2) 0.005(2) -0.017(2)
C31 0.056(3) 0.051(3) 0.047(3) -0.015(2) 0.004(2) -0.020(2)
C32 0.086(4) 0.066(3) 0.061(3) -0.025(3) 0.020(3) -0.038(3)
C33 0.123(5) 0.085(4) 0.066(4) -0.021(3) 0.038(4) -0.058(4)
C34 0.107(5) 0.107(5) 0.072(4) -0.039(4) 0.048(4) -0.058(4)
C35 0.074(4) 0.078(4) 0.071(4) -0.042(3) 0.020(3) -0.027(3)
C36 0.047(3) 0.055(3) 0.050(3) -0.020(2) 0.001(2) -0.018(2)
C37 0.061(3) 0.044(3) 0.062(3) -0.020(2) -0.005(2) -0.010(2)
C38 0.095(4) 0.060(3) 0.091(4) -0.021(3) -0.026(3) -0.029(3)
C44 0.055(3) 0.040(2) 0.049(3) -0.009(2) 0.000(2) -0.017(2)
C45 0.056(3) 0.042(3) 0.051(3) -0.013(2) 0.017(2) -0.018(2)
C46 0.067(3) 0.048(3) 0.063(3) -0.010(2) 0.013(3) -0.007(3)
C47 0.074(4) 0.065(4) 0.089(4) -0.027(3) 0.016(3) 0.001(3)
C48 0.104(5) 0.065(4) 0.101(5) -0.048(4) 0.036(4) -0.014(4)
C49 0.093(5) 0.071(4) 0.093(4) -0.052(3) 0.026(3) -0.037(3)
C50 0.065(3) 0.054(3) 0.064(3) -0.023(2) 0.019(2) -0.030(2)
C51 0.062(4) 0.097(5) 0.087(4) -0.020(4) -0.015(3) 0.009(3)
C52 0.171(9) 0.228(12) 0.096(6) 0.025(7) -0.049(6) -0.083(9)
C53 0.083(5) 0.164(9) 0.170(9) -0.040(7) -0.001(5) -0.031(5)
C54 0.055(3) 0.068(3) 0.075(3) -0.027(3) 0.009(3) -0.030(3)
C55 0.067(4) 0.102(5) 0.104(5) -0.036(4) 0.034(3) -0.042(3)
C56 0.080(4) 0.111(5) 0.096(5) -0.038(4) 0.003(3) -0.049(4)
C57 0.074(4) 0.123(4) 0.101(4) -0.023(4) -0.007(3) -0.053(3)
Si1 0.0617(12) 0.123(2) 0.1011(16) -0.0558(14) 0.0000(11) -0.0395(12)
C58 0.121(6) 0.135(7) 0.093(5) -0.037(5) -0.023(5) -0.018(5)
C59 0.120(6) 0.160(9) 0.162(9) -0.064(7) 0.041(6) -0.046(6)
C60 0.105(6) 0.154(8) 0.155(9) -0.066(7) -0.001(6) -0.066(6)
Si1A 0.084(6) 0.130(6) 0.106(6) -0.053(6) -0.001(6) -0.041(6)
C58A 0.101(12) 0.135(12) 0.108(12) -0.046(12) -0.008(12) -0.025(12)
C59A 0.093(14) 0.133(15) 0.131(15) -0.062(14) 0.021(14) -0.061(13)
C60A 0.088(12) 0.140(12) 0.121(12) -0.056(12) -0.003(12) -0.044(12)
C61 0.186(7) 0.144(7) 0.170(7) -0.029(5) -0.003(6) -0.060(6)
C62 0.173(7) 0.144(7) 0.173(7) -0.017(6) 0.007(6) -0.058(6)
C63 0.172(7) 0.151(7) 0.166(7) -0.016(6) 0.011(6) -0.054(6)
C64 0.176(7) 0.151(7) 0.160(7) -0.021(6) 0.000(6) -0.051(6)
C65 0.164(7) 0.134(7) 0.158(7) -0.024(6) 0.010(6) -0.056(6)
C66 0.172(7) 0.131(7) 0.158(7) -0.026(6) 0.013(6) -0.051(6)
C67 0.276(14) 0.217(14) 0.222(13) -0.052(11) -0.048(11) -0.079(12)
C11A 0.049(4) 0.082(5) 0.099(6) -0.031(5) 0.000(5) 0.000(4)
C12A 0.054(4) 0.088(5) 0.106(6) -0.030(5) 0.001(5) 0.001(4)
C13A 0.049(4) 0.098(5) 0.114(6) -0.010(5) 0.008(5) -0.011(4)
C14A 0.054(4) 0.099(5) 0.113(6) -0.015(5) -0.006(5) -0.023(4)
C15A 0.052(4) 0.091(5) 0.103(6) -0.019(5) 0.001(5) -0.018(4)
C39A 0.115(6) 0.077(5) 0.153(7) -0.029(6) -0.008(6) -0.036(5)
C40A 0.121(6) 0.083(6) 0.166(7) -0.021(6) -0.007(6) -0.042(5)
C41A 0.113(6) 0.071(5) 0.166(6) -0.028(5) -0.015(6) -0.041(5)
C42A 0.113(6) 0.070(5) 0.159(6) -0.032(5) -0.011(5) -0.030(5)
C43A 0.105(6) 0.070(5) 0.151(6) -0.027(5) -0.009(5) -0.029(5)

loop_
_atom_type_symbol
_atom_type_description
_atom_type_scat_dispersion_real
_atom_type_scat_dispersion_imag
_atom_type_scat_source
C C 0.0033 0.0016 'International Tables Vol C Tables 4.2.6.8 and 6.1.1.4'
H H 0.0000 0.0000 'International Tables Vol C Tables 4.2.6.8 and 6.1.1.4'
Lu Lu -0.4720 5.8584 'International Tables Vol C Tables 4.2.6.8 and 6.1.1.4'
N N 0.0061 0.0033 'International Tables Vol C Tables 4.2.6.8 and 6.1.1.4'
Si Si 0.0817 0.0704 'International Tables Vol C Tables 4.2.6.8 and 6.1.1.4'

loop_
_geom_angle_atom_site_label_1
_geom_angle_atom_site_label_2
_geom_angle_atom_site_label_3
_geom_angle
_geom_angle_site_symmetry_1
_geom_angle_site_symmetry_3
_geom_angle_publ_flag
N3 Lu1 N6 120.59(12) . . ?
N3 Lu1 C1 73.96(12) . . ?
N3 Lu1 C29 92.90(13) . . ?
N6 Lu1 C1 90.98(12) . . ?
N6 Lu1 C29 73.20(13) . . ?
C29 Lu1 C1 150.88(14) . . ?
C57 Lu1 N3 108.11(19) . . ?
C57 Lu1 N6 131.21(19) . . ?
C57 Lu1 C1 105.7(2) . . ?
C57 Lu1 C29 103.0(2) . . ?
C1 N1 C8 112.2(3) . . ?
C1 N1 C9 123.7(4) . . ?
C8 N1 C9 123.9(3) . . ?
C11 N2 C15 111.2(8) . . ?
C11 N2 C10 116.9(6) . . ?
C10 N2 C15 107.9(6) . . ?
C10 N2 C15A 114.0(7) . . ?
C11A N2 C10 106.8(7) . . ?
C11A N2 C15A 108.9(9) . . ?
N2 C11 H11A 109.3 . . ?
N2 C11 H11B 109.3 . . ?
N2 C11 C12 111.8(9) . . ?
H11A C11 H11B 107.9 . . ?
C12 C11 H11A 109.3 . . ?
C12 C11 H11B 109.3 . . ?
C11 C12 H12A 109.1 . . ?
C11 C12 H12B 109.1 . . ?
H12A C12 H12B 107.9 . . ?
C13 C12 C11 112.3(10) . . ?
C13 C12 H12A 109.1 . . ?
C13 C12 H12B 109.1 . . ?
C12 C13 H13A 108.8 . . ?
C12 C13 H13B 108.8 . . ?
C12 C13 C14 113.7(10) . . ?
H13A C13 H13B 107.7 . . ?
C14 C13 H13A 108.8 . . ?
C14 C13 H13B 108.8 . . ?
C13 C14 H14A 109.3 . . ?
C13 C14 H14B 109.3 . . ?
H14A C14 H14B 107.9 . . ?
C15 C14 C13 111.8(11) . . ?
C15 C14 H14A 109.3 . . ?
C15 C14 H14B 109.3 . . ?
N2 C15 C14 113.7(9) . . ?
N2 C15 H15A 108.8 . . ?
N2 C15 H15B 108.8 . . ?
C14 C15 H15A 108.8 . . ?
C14 C15 H15B 108.8 . . ?
H15A C15 H15B 107.7 . . ?
C16 N3 Lu1 113.4(3) . . ?
C16 N3 C17 118.4(3) . . ?
C17 N3 Lu1 128.1(3) . . ?
C29 N4 C36 111.9(4) . . ?
C29 N4 C37 123.5(4) . . ?
C36 N4 C37 124.5(4) . . ?
C43 N5 C39 111.1(7) . . ?
C43 N5 C38 113.7(6) . . ?
C38 N5 C39 107.9(6) . . ?
C39A N5 C38 119.0(9) . . ?
C39A N5 C43A 108.9(13) . . ?
C43A N5 C38 112.2(9) . . ?
N5 C39 H39A 109.6 . . ?
N5 C39 H39B 109.6 . . ?
N5 C39 C40 110.1(8) . . ?
H39A C39 H39B 108.2 . . ?
C40 C39 H39A 109.6 . . ?
C40 C39 H39B 109.6 . . ?
C39 C40 H40A 109.6 . . ?
C39 C40 H40B 109.6 . . ?
H40A C40 H40B 108.2 . . ?
C41 C40 C39 110.1(10) . . ?
C41 C40 H40A 109.6 . . ?
C41 C40 H40B 109.6 . . ?
C40 C41 H41A 109.3 . . ?
C40 C41 H41B 109.3 . . ?
C40 C41 C42 111.5(10) . . ?
H41A C41 H41B 108.0 . . ?
C42 C41 H41A 109.3 . . ?
C42 C41 H41B 109.3 . . ?
C41 C42 H42A 109.4 . . ?
C41 C42 H42B 109.4 . . ?
C41 C42 C43 111.3(10) . . ?
H42A C42 H42B 108.0 . . ?
C43 C42 H42A 109.4 . . ?
C43 C42 H42B 109.4 . . ?
N5 C43 C42 111.2(8) . . ?
N5 C43 H43A 109.4 . . ?
N5 C43 H43B 109.4 . . ?
C42 C43 H43A 109.4 . . ?
C42 C43 H43B 109.4 . . ?
H43A C43 H43B 108.0 . . ?
C44 N6 Lu1 112.9(3) . . ?
C44 N6 C45 117.1(4) . . ?
C45 N6 Lu1 129.8(3) . . ?
N1 C1 Lu1 147.4(3) . . ?
N1 C1 C2 104.7(4) . . ?
C2 C1 Lu1 107.9(3) . . ?
C1 C2 C3 110.1(4) . . ?
C1 C2 C16 121.5(4) . . ?
C16 C2 C3 128.4(4) . . ?
C4 C3 C2 135.4(4) . . ?
C4 C3 C8 119.2(4) . . ?
C8 C3 C2 105.4(4) . . ?
C3 C4 H4 120.7 . . ?
C5 C4 C3 118.6(5) . . ?
C5 C4 H4 120.7 . . ?
C4 C5 H5 119.3 . . ?
C4 C5 C6 121.4(5) . . ?
C6 C5 H5 119.3 . . ?
C5 C6 H6 119.3 . . ?
C7 C6 C5 121.3(5) . . ?
C7 C6 H6 119.3 . . ?
C6 C7 H7 121.1 . . ?
C6 C7 C8 117.9(5) . . ?
C8 C7 H7 121.1 . . ?
N1 C8 C3 107.5(4) . . ?
N1 C8 C7 130.8(4) . . ?
C7 C8 C3 121.6(4) . . ?
N1 C9 H9A 109.4 . . ?
N1 C9 H9B 109.4 . . ?
N1 C9 C10 111.3(4) . . ?
H9A C9 H9B 108.0 . . ?
C10 C9 H9A 109.4 . . ?
C10 C9 H9B 109.4 . . ?
N2 C10 C9 113.9(4) . . ?
N2 C10 H10A 108.8 . . ?
N2 C10 H10B 108.8 . . ?
C9 C10 H10A 108.8 . . ?
C9 C10 H10B 108.8 . . ?
H10A C10 H10B 107.7 . . ?
N3 C16 C2 123.2(4) . . ?
N3 C16 H16 118.4 . . ?
C2 C16 H16 118.4 . . ?
C18 C17 N3 118.3(4) . . ?
C18 C17 C22 122.4(4) . . ?
C22 C17 N3 119.2(4) . . ?
C17 C18 C23 121.9(4) . . ?
C19 C18 C17 115.9(5) . . ?
C19 C18 C23 122.2(5) . . ?
C18 C19 H19 118.7 . . ?
C20 C19 C18 122.6(5) . . ?
C20 C19 H19 118.7 . . ?
C19 C20 H20 119.8 . . ?
C19 C20 C21 120.5(5) . . ?
C21 C20 H20 119.8 . . ?
C20 C21 H21 119.5 . . ?
C20 C21 C22 121.0(5) . . ?
C22 C21 H21 119.5 . . ?
C17 C22 C26 121.2(4) . . ?
C21 C22 C17 117.7(5) . . ?
C21 C22 C26 121.0(5) . . ?
C18 C23 H23 107.3 . . ?
C18 C23 C24 111.8(5) . . ?
C18 C23 C25 113.0(6) . . ?
C24 C23 H23 107.3 . . ?
C24 C23 C25 109.9(6) . . ?
C25 C23 H23 107.3 . . ?
C23 C24 H24A 109.5 . . ?
C23 C24 H24B 109.5 . . ?
C23 C24 H24C 109.5 . . ?
H24A C24 H24B 109.5 . . ?
H24A C24 H24C 109.5 . . ?
H24B C24 H24C 109.5 . . ?
C23 C25 H25A 109.5 . . ?
C23 C25 H25B 109.5 . . ?
C23 C25 H25C 109.5 . . ?
H25A C25 H25B 109.5 . . ?
H25A C25 H25C 109.5 . . ?
H25B C25 H25C 109.5 . . ?
C22 C26 H26 107.4 . . ?
C22 C26 C27 113.2(5) . . ?
C27 C26 H26 107.4 . . ?
C28 C26 C22 110.5(5) . . ?
C28 C26 H26 107.4 . . ?
C28 C26 C27 110.6(5) . . ?
C26 C27 H27A 109.5 . . ?
C26 C27 H27B 109.5 . . ?
C26 C27 H27C 109.5 . . ?
H27A C27 H27B 109.5 . . ?
H27A C27 H27C 109.5 . . ?
H27B C27 H27C 109.5 . . ?
C26 C28 H28A 109.5 . . ?
C26 C28 H28B 109.5 . . ?
C26 C28 H28C 109.5 . . ?
H28A C28 H28B 109.5 . . ?
H28A C28 H28C 109.5 . . ?
H28B C28 H28C 109.5 . . ?
N4 C29 Lu1 145.3(3) . . ?
N4 C29 C30 105.1(4) . . ?
C30 C29 Lu1 109.6(3) . . ?
C29 C30 C31 110.2(4) . . ?
C29 C30 C44 121.1(4) . . ?
C44 C30 C31 128.7(4) . . ?
C32 C31 C30 136.4(4) . . ?
C32 C31 C36 118.6(4) . . ?
C36 C31 C30 105.0(4) . . ?
C31 C32 H32 120.0 . . ?
C33 C32 C31 119.9(5) . . ?
C33 C32 H32 120.0 . . ?
C32 C33 H33 119.7 . . ?
C32 C33 C34 120.5(5) . . ?
C34 C33 H33 119.7 . . ?
C33 C34 H34 119.0 . . ?
C33 C34 C35 121.9(5) . . ?
C35 C34 H34 119.0 . . ?
C34 C35 H35 121.3 . . ?
C34 C35 C36 117.5(5) . . ?
C36 C35 H35 121.3 . . ?
N4 C36 C31 107.8(4) . . ?
C35 C36 N4 130.7(4) . . ?
C35 C36 C31 121.5(5) . . ?
N4 C37 H37A 109.5 . . ?
N4 C37 H37B 109.5 . . ?
N4 C37 C38 110.9(4) . . ?
H37A C37 H37B 108.0 . . ?
C38 C37 H37A 109.5 . . ?
C38 C37 H37B 109.5 . . ?
N5 C38 C37 113.0(4) . . ?
N5 C38 H38A 109.0 . . ?
N5 C38 H38B 109.0 . . ?
C37 C38 H38A 109.0 . . ?
C37 C38 H38B 109.0 . . ?
H38A C38 H38B 107.8 . . ?
N6 C44 C30 123.2(4) . . ?
N6 C44 H44 118.4 . . ?
C30 C44 H44 118.4 . . ?
C46 C45 N6 119.5(4) . . ?
C46 C45 C50 121.7(4) . . ?
C50 C45 N6 118.7(4) . . ?
C45 C46 C51 121.2(5) . . ?
C47 C46 C45 118.1(6) . . ?
C47 C46 C51 120.7(5) . . ?
C46 C47 H47 119.1 . . ?
C48 C47 C46 121.7(6) . . ?
C48 C47 H47 119.1 . . ?
C47 C48 H48 119.9 . . ?
C47 C48 C49 120.2(5) . . ?
C49 C48 H48 119.9 . . ?
C48 C49 H49 119.4 . . ?
C48 C49 C50 121.2(6) . . ?
C50 C49 H49 119.4 . . ?
C45 C50 C49 117.0(5) . . ?
C45 C50 C54 122.6(4) . . ?
C49 C50 C54 120.4(5) . . ?
C46 C51 H51 107.6 . . ?
C46 C51 C53 111.8(6) . . ?
C52 C51 C46 112.1(7) . . ?
C52 C51 H51 107.6 . . ?
C52 C51 C53 110.1(6) . . ?
C53 C51 H51 107.6 . . ?
C51 C52 H52A 109.5 . . ?
C51 C52 H52B 109.5 . . ?
C51 C52 H52C 109.5 . . ?
H52A C52 H52B 109.5 . . ?
H52A C52 H52C 109.5 . . ?
H52B C52 H52C 109.5 . . ?
C51 C53 H53A 109.5 . . ?
C51 C53 H53B 109.5 . . ?
C51 C53 H53C 109.5 . . ?
H53A C53 H53B 109.5 . . ?
H53A C53 H53C 109.5 . . ?
H53B C53 H53C 109.5 . . ?
C50 C54 H54 106.7 . . ?
C50 C54 C55 110.9(5) . . ?
C50 C54 C56 114.5(4) . . ?
C55 C54 H54 106.7 . . ?
C56 C54 H54 106.7 . . ?
C56 C54 C55 110.9(5) . . ?
C54 C55 H55A 109.5 . . ?
C54 C55 H55B 109.5 . . ?
C54 C55 H55C 109.5 . . ?
H55A C55 H55B 109.5 . . ?
H55A C55 H55C 109.5 . . ?
H55B C55 H55C 109.5 . . ?
C54 C56 H56A 109.5 . . ?
C54 C56 H56B 109.5 . . ?
C54 C56 H56C 109.5 . . ?
H56A C56 H56B 109.5 . . ?
H56A C56 H56C 109.5 . . ?
H56B C56 H56C 109.5 . . ?
Lu1 C57 H57A 104.1 . . ?
Lu1 C57 H57B 104.1 . . ?
H57A C57 H57B 105.5 . . ?
Si1 C57 Lu1 132.7(4) . . ?
Si1 C57 H57A 104.1 . . ?
Si1 C57 H57B 104.1 . . ?
Si1A C57 Lu1 127.3(13) . . ?
C57 Si1 C58 108.2(4) . . ?
C57 Si1 C59 110.0(5) . . ?
C57 Si1 C60 113.6(4) . . ?
C58 Si1 C60 111.9(5) . . ?
C59 Si1 C58 107.2(5) . . ?
C59 Si1 C60 105.7(5) . . ?
Si1 C58 H58A 109.5 . . ?
Si1 C58 H58B 109.5 . . ?
Si1 C58 H58C 109.5 . . ?
H58A C58 H58B 109.5 . . ?
H58A C58 H58C 109.5 . . ?
H58B C58 H58C 109.5 . . ?
Si1 C59 H59A 109.5 . . ?
Si1 C59 H59B 109.5 . . ?
Si1 C59 H59C 109.5 . . ?
H59A C59 H59B 109.5 . . ?
H59A C59 H59C 109.5 . . ?
H59B C59 H59C 109.5 . . ?
Si1 C60 H60A 109.5 . . ?
Si1 C60 H60B 109.5 . . ?
Si1 C60 H60C 109.5 . . ?
H60A C60 H60B 109.5 . . ?
H60A C60 H60C 109.5 . . ?
H60B C60 H60C 109.5 . . ?
C57 Si1A C58A 108.5(18) . . ?
C57 Si1A C59A 103.4(18) . . ?
C57 Si1A C60A 118(2) . . ?
C58A Si1A C59A 109(2) . . ?
C60A Si1A C58A 111(2) . . ?
C60A Si1A C59A 106.3(19) . . ?
Si1A C58A H58D 109.1 . . ?
Si1A C58A H58E 109.9 . . ?
Si1A C58A H58F 109.4 . . ?
H58D C58A H58E 109.5 . . ?
H58D C58A H58F 109.5 . . ?
H58E C58A H58F 109.5 . . ?
Si1A C59A H59D 109.5 . . ?
Si1A C59A H59E 109.5 . . ?
Si1A C59A H59F 109.5 . . ?
H59D C59A H59E 109.5 . . ?
H59D C59A H59F 109.5 . . ?
H59E C59A H59F 109.5 . . ?
Si1A C60A H60D 109.5 . . ?
Si1A C60A H60E 109.5 . . ?
Si1A C60A H60F 109.5 . . ?
H60D C60A H60E 109.5 . . ?
H60D C60A H60F 109.5 . . ?
H60E C60A H60F 109.5 . . ?
C62 C61 C67 111.8(13) . . ?
C66 C61 C62 122.1(12) . . ?
C66 C61 C67 126.1(13) . . ?
C61 C62 H62 121.0 . . ?
C63 C62 C61 118.1(13) . . ?
C63 C62 H62 121.0 . . ?
C62 C63 H63 119.9 . . ?
C64 C63 C62 120.2(13) . . ?
C64 C63 H63 119.9 . . ?
C63 C64 H64 118.0 . . ?
C63 C64 C65 123.9(13) . . ?
C65 C64 H64 118.0 . . ?
C64 C65 H65 121.7 . . ?
C64 C65 C66 116.6(13) . . ?
C66 C65 H65 121.7 . . ?
C61 C66 C65 118.5(13) . . ?
C61 C66 H66 120.8 . . ?
C65 C66 H66 120.8 . . ?
C61 C67 H67A 109.5 . . ?
C61 C67 H67B 109.5 . . ?
C61 C67 H67C 109.5 . . ?
H67A C67 H67B 109.5 . . ?
H67A C67 H67C 109.5 . . ?
H67B C67 H67C 109.5 . . ?
N2 C11A H11C 109.3 . . ?
N2 C11A H11D 109.3 . . ?
N2 C11A C12A 111.6(10) . . ?
H11C C11A H11D 108.0 . . ?
C12A C11A H11C 109.3 . . ?
C12A C11A H11D 109.3 . . ?
C11A C12A H12C 110.3 . . ?
C11A C12A H12D 110.3 . . ?
H12C C12A H12D 108.6 . . ?
C13A C12A C11A 106.9(12) . . ?
C13A C12A H12C 110.3 . . ?
C13A C12A H12D 110.3 . . ?
C12A C13A H13C 111.2 . . ?
C12A C13A H13D 111.2 . . ?
C12A C13A C14A 102.6(11) . . ?
H13C C13A H13D 109.2 . . ?
C14A C13A H13C 111.2 . . ?
C14A C13A H13D 111.2 . . ?
C13A C14A H14C 111.5 . . ?
C13A C14A H14D 111.5 . . ?
H14C C14A H14D 109.3 . . ?
C15A C14A C13A 101.3(12) . . ?
C15A C14A H14C 111.5 . . ?
C15A C14A H14D 111.5 . . ?
N2 C15A C14A 107.5(11) . . ?
N2 C15A H15C 110.2 . . ?
N2 C15A H15D 110.2 . . ?
C14A C15A H15C 110.2 . . ?
C14A C15A H15D 110.2 . . ?
H15C C15A H15D 108.5 . . ?
N5 C39A H39C 109.5 . . ?
N5 C39A H39D 109.5 . . ?
N5 C39A C40A 110.8(15) . . ?
H39C C39A H39D 108.1 . . ?
C40A C39A H39C 109.5 . . ?
C40A C39A H39D 109.5 . . ?
C39A C40A H40C 109.6 . . ?
C39A C40A H40D 109.6 . . ?
H40C C40A H40D 108.2 . . ?
C41A C40A C39A 110.1(19) . . ?
C41A C40A H40C 109.6 . . ?
C41A C40A H40D 109.6 . . ?
C40A C41A H41C 110.1 . . ?
C40A C41A H41D 110.1 . . ?
C40A C41A C42A 108.1(18) . . ?
H41C C41A H41D 108.4 . . ?
C42A C41A H41C 110.1 . . ?
C42A C41A H41D 110.1 . . ?
C41A C42A H42C 109.1 . . ?
C41A C42A H42D 109.1 . . ?
C41A C42A C43A 112.6(16) . . ?
H42C C42A H42D 107.8 . . ?
C43A C42A H42C 109.1 . . ?
C43A C42A H42D 109.1 . . ?
N5 C43A C42A 118.7(15) . . ?
N5 C43A H43C 107.6 . . ?
N5 C43A H43D 107.6 . . ?
C42A C43A H43C 107.6 . . ?
C42A C43A H43D 107.6 . . ?
H43C C43A H43D 107.1 . . ?

loop_
_geom_bond_atom_site_label_1
_geom_bond_atom_site_label_2
_geom_bond_distance
_geom_bond_site_symmetry_2
_geom_bond_publ_flag
Lu1 N3 2.339(3) . ?
Lu1 N6 2.382(3) . ?
Lu1 C1 2.421(4) . ?
Lu1 C29 2.417(4) . ?
Lu1 C57 2.285(6) . ?
N1 C1 1.370(5) . ?
N1 C8 1.390(5) . ?
N1 C9 1.467(5) . ?
N2 C11 1.438(10) . ?
N2 C15 1.457(10) . ?
N2 C10 1.443(6) . ?
N2 C11A 1.436(11) . ?
N2 C15A 1.469(12) . ?
C11 H11A 0.9700 . ?
C11 H11B 0.9700 . ?
C11 C12 1.528(12) . ?
C12 H12A 0.9700 . ?
C12 H12B 0.9700 . ?
C12 C13 1.485(13) . ?
C13 H13A 0.9700 . ?
C13 H13B 0.9700 . ?
C13 C14 1.569(13) . ?
C14 H14A 0.9700 . ?
C14 H14B 0.9700 . ?
C14 C15 1.496(12) . ?
C15 H15A 0.9700 . ?
C15 H15B 0.9700 . ?
N3 C16 1.298(5) . ?
N3 C17 1.445(5) . ?
N4 C29 1.375(5) . ?
N4 C36 1.386(6) . ?
N4 C37 1.457(5) . ?
N5 C39 1.462(9) . ?
N5 C43 1.377(9) . ?
N5 C38 1.454(7) . ?
N5 C39A 1.404(14) . ?
N5 C43A 1.446(14) . ?
C39 H39A 0.9700 . ?
C39 H39B 0.9700 . ?
C39 C40 1.542(12) . ?
C40 H40A 0.9700 . ?
C40 H40B 0.9700 . ?
C40 C41 1.465(14) . ?
C41 H41A 0.9700 . ?
C41 H41B 0.9700 . ?
C41 C42 1.475(14) . ?
C42 H42A 0.9700 . ?
C42 H42B 0.9700 . ?
C42 C43 1.526(11) . ?
C43 H43A 0.9700 . ?
C43 H43B 0.9700 . ?
N6 C44 1.306(5) . ?
N6 C45 1.442(5) . ?
C1 C2 1.410(6) . ?
C2 C3 1.435(6) . ?
C2 C16 1.414(6) . ?
C3 C4 1.393(6) . ?
C3 C8 1.401(6) . ?
C4 H4 0.9300 . ?
C4 C5 1.375(7) . ?
C5 H5 0.9300 . ?
C5 C6 1.388(7) . ?
C6 H6 0.9300 . ?
C6 C7 1.363(7) . ?
C7 H7 0.9300 . ?
C7 C8 1.393(6) . ?
C9 H9A 0.9700 . ?
C9 H9B 0.9700 . ?
C9 C10 1.513(6) . ?
C10 H10A 0.9700 . ?
C10 H10B 0.9700 . ?
C16 H16 0.9300 . ?
C17 C18 1.404(6) . ?
C17 C22 1.407(6) . ?
C18 C19 1.400(7) . ?
C18 C23 1.486(7) . ?
C19 H19 0.9300 . ?
C19 C20 1.352(8) . ?
C20 H20 0.9300 . ?
C20 C21 1.373(8) . ?
C21 H21 0.9300 . ?
C21 C22 1.382(6) . ?
C22 C26 1.512(7) . ?
C23 H23 0.9800 . ?
C23 C24 1.513(9) . ?
C23 C25 1.531(9) . ?
C24 H24A 0.9600 . ?
C24 H24B 0.9600 . ?
C24 H24C 0.9600 . ?
C25 H25A 0.9600 . ?
C25 H25B 0.9600 . ?
C25 H25C 0.9600 . ?
C26 H26 0.9800 . ?
C26 C27 1.529(8) . ?
C26 C28 1.505(8) . ?
C27 H27A 0.9600 . ?
C27 H27B 0.9600 . ?
C27 H27C 0.9600 . ?
C28 H28A 0.9600 . ?
C28 H28B 0.9600 . ?
C28 H28C 0.9600 . ?
C29 C30 1.402(6) . ?
C30 C31 1.439(6) . ?
C30 C44 1.420(6) . ?
C31 C32 1.387(7) . ?
C31 C36 1.409(6) . ?
C32 H32 0.9300 . ?
C32 C33 1.366(7) . ?
C33 H33 0.9300 . ?
C33 C34 1.374(8) . ?
C34 H34 0.9300 . ?
C34 C35 1.380(8) . ?
C35 H35 0.9300 . ?
C35 C36 1.383(6) . ?
C37 H37A 0.9700 . ?
C37 H37B 0.9700 . ?
C37 C38 1.504(7) . ?
C38 H38A 0.9700 . ?
C38 H38B 0.9700 . ?
C44 H44 0.9300 . ?
C45 C46 1.389(7) . ?
C45 C50 1.393(7) . ?
C46 C47 1.379(7) . ?
C46 C51 1.537(8) . ?
C47 H47 0.9300 . ?
C47 C48 1.341(9) . ?
C48 H48 0.9300 . ?
C48 C49 1.374(9) . ?
C49 H49 0.9300 . ?
C49 C50 1.396(7) . ?
C50 C54 1.516(7) . ?
C51 H51 0.9800 . ?
C51 C52 1.499(10) . ?
C51 C53 1.538(9) . ?
C52 H52A 0.9600 . ?
C52 H52B 0.9600 . ?
C52 H52C 0.9600 . ?
C53 H53A 0.9600 . ?
C53 H53B 0.9600 . ?
C53 H53C 0.9600 . ?
C54 H54 0.9800 . ?
C54 C55 1.534(7) . ?
C54 C56 1.517(8) . ?
C55 H55A 0.9600 . ?
C55 H55B 0.9600 . ?
C55 H55C 0.9600 . ?
C56 H56A 0.9600 . ?
C56 H56B 0.9600 . ?
C56 H56C 0.9600 . ?
C57 H57A 0.9700 . ?
C57 H57B 0.9700 . ?
C57 Si1 1.801(6) . ?
C57 Si1A 1.792(18) . ?
Si1 C58 1.884(8) . ?
Si1 C59 1.870(8) . ?
Si1 C60 1.884(8) . ?
C58 H58A 0.9600 . ?
C58 H58B 0.9600 . ?
C58 H58C 0.9600 . ?
C59 H59A 0.9600 . ?
C59 H59B 0.9600 . ?
C59 H59C 0.9600 . ?
C60 H60A 0.9600 . ?
C60 H60B 0.9600 . ?
C60 H60C 0.9600 . ?
Si1A C58A 1.878(15) . ?
Si1A C59A 1.887(16) . ?
Si1A C60A 1.874(15) . ?
C58A H58D 0.9597 . ?
C58A H58E 0.9600 . ?
C58A H58F 0.9601 . ?
C59A H59D 0.9600 . ?
C59A H59E 0.9600 . ?
C59A H59F 0.9600 . ?
C60A H60D 0.9600 . ?
C60A H60E 0.9600 . ?
C60A H60F 0.9600 . ?
C61 C62 1.405(11) . ?
C61 C66 1.371(11) . ?
C61 C67 1.497(9) . ?
C62 H62 0.9300 . ?
C62 C63 1.368(11) . ?
C63 H63 0.9300 . ?
C63 C64 1.322(11) . ?
C64 H64 0.9300 . ?
C64 C65 1.394(11) . ?
C65 H65 0.9300 . ?
C65 C66 1.417(11) . ?
C66 H66 0.9300 . ?
C67 H67A 0.9600 . ?
C67 H67B 0.9600 . ?
C67 H67C 0.9600 . ?
C11A H11C 0.9700 . ?
C11A H11D 0.9700 . ?
C11A C12A 1.542(13) . ?
C12A H12C 0.9700 . ?
C12A H12D 0.9700 . ?
C12A C13A 1.498(15) . ?
C13A H13C 0.9700 . ?
C13A H13D 0.9700 . ?
C13A C14A 1.610(15) . ?
C14A H14C 0.9700 . ?
C14A H14D 0.9700 . ?
C14A C15A 1.533(14) . ?
C15A H15C 0.9700 . ?
C15A H15D 0.9700 . ?
C39A H39C 0.9700 . ?
C39A H39D 0.9700 . ?
C39A C40A 1.528(18) . ?
C40A H40C 0.9700 . ?
C40A H40D 0.9700 . ?
C40A C41A 1.46(2) . ?
C41A H41C 0.9700 . ?
C41A H41D 0.9700 . ?
C41A C42A 1.479(19) . ?
C42A H42C 0.9700 . ?
C42A H42D 0.9700 . ?
C42A C43A 1.524(17) . ?
C43A H43C 0.9700 . ?
C43A H43D 0.9700 . ?

loop_
_geom_torsion_atom_site_label_1
_geom_torsion_atom_site_label_2
_geom_torsion_atom_site_label_3
_geom_torsion_atom_site_label_4
_geom_torsion
_geom_torsion_site_symmetry_1
_geom_torsion_site_symmetry_2
_geom_torsion_site_symmetry_3
_geom_torsion_site_symmetry_4
_geom_torsion_publ_flag
Lu1 N3 C16 C2 0.1(5) . . . . ?
Lu1 N3 C17 C18 -94.7(4) . . . . ?
Lu1 N3 C17 C22 84.1(4) . . . . ?
Lu1 N6 C44 C30 2.6(5) . . . . ?
Lu1 N6 C45 C46 -94.7(5) . . . . ?
Lu1 N6 C45 C50 82.7(5) . . . . ?
Lu1 C1 C2 C3 -178.3(3) . . . . ?
Lu1 C1 C2 C16 1.3(5) . . . . ?
Lu1 C29 C30 C31 178.5(3) . . . . ?
Lu1 C29 C30 C44 -1.0(5) . . . . ?
Lu1 C57 Si1 C58 45.9(7) . . . . ?
Lu1 C57 Si1 C59 -70.9(7) . . . . ?
Lu1 C57 Si1 C60 170.8(6) . . . . ?
Lu1 C57 Si1A C58A 25(3) . . . . ?
Lu1 C57 Si1A C59A -91(3) . . . . ?
Lu1 C57 Si1A C60A 152(3) . . . . ?
N1 C1 C2 C3 0.5(5) . . . . ?
N1 C1 C2 C16 -179.9(4) . . . . ?
N1 C9 C10 N2 -165.2(4) . . . . ?
N2 C11 C12 C13 54.1(15) . . . . ?
N2 C11A C12A C13A 61.7(15) . . . . ?
C11 N2 C15 C14 58.7(13) . . . . ?
C11 N2 C10 C9 -54.9(9) . . . . ?
C11 C12 C13 C14 -44.4(18) . . . . ?
C12 C13 C14 C15 41.8(18) . . . . ?
C13 C14 C15 N2 -48.2(16) . . . . ?
C15 N2 C11 C12 -60.3(12) . . . . ?
C15 N2 C10 C9 178.9(8) . . . . ?
N3 C17 C18 C19 179.2(4) . . . . ?
N3 C17 C18 C23 -2.6(6) . . . . ?
N3 C17 C22 C21 -179.2(4) . . . . ?
N3 C17 C22 C26 4.3(6) . . . . ?
N4 C29 C30 C31 -0.6(5) . . . . ?
N4 C29 C30 C44 179.8(4) . . . . ?
N4 C37 C38 N5 -161.0(5) . . . . ?
N5 C39 C40 C41 -55.6(15) . . . . ?
N5 C39A C40A C41A -68(3) . . . . ?
C39 N5 C43 C42 -60.3(12) . . . . ?
C39 N5 C38 C37 164.6(8) . . . . ?
C39 C40 C41 C42 52.6(17) . . . . ?
C40 C41 C42 C43 -52.5(18) . . . . ?
C41 C42 C43 N5 56.4(15) . . . . ?
C43 N5 C39 C40 60.4(13) . . . . ?
C43 N5 C38 C37 -71.7(9) . . . . ?
N6 C45 C46 C47 -179.0(4) . . . . ?
N6 C45 C46 C51 1.0(7) . . . . ?
N6 C45 C50 C49 179.9(4) . . . . ?
N6 C45 C50 C54 2.0(7) . . . . ?
C1 N1 C8 C3 2.0(5) . . . . ?
C1 N1 C8 C7 -179.6(5) . . . . ?
C1 N1 C9 C10 100.1(5) . . . . ?
C1 C2 C3 C4 179.0(6) . . . . ?
C1 C2 C3 C8 0.6(5) . . . . ?
C1 C2 C16 N3 -1.0(7) . . . . ?
C2 C3 C4 C5 -178.5(6) . . . . ?
C2 C3 C8 N1 -1.5(5) . . . . ?
C2 C3 C8 C7 179.9(5) . . . . ?
C3 C2 C16 N3 178.5(5) . . . . ?
C3 C4 C5 C6 -0.5(10) . . . . ?
C4 C3 C8 N1 179.8(5) . . . . ?
C4 C3 C8 C7 1.2(8) . . . . ?
C4 C5 C6 C7 0.5(11) . . . . ?
C5 C6 C7 C8 0.3(10) . . . . ?
C6 C7 C8 N1 -179.4(5) . . . . ?
C6 C7 C8 C3 -1.1(8) . . . . ?
C8 N1 C1 Lu1 176.4(4) . . . . ?
C8 N1 C1 C2 -1.5(5) . . . . ?
C8 N1 C9 C10 -73.8(6) . . . . ?
C8 C3 C4 C5 -0.3(9) . . . . ?
C9 N1 C1 Lu1 1.9(8) . . . . ?
C9 N1 C1 C2 -176.1(4) . . . . ?
C9 N1 C8 C3 176.5(4) . . . . ?
C9 N1 C8 C7 -5.0(8) . . . . ?
C10 N2 C11 C12 175.1(8) . . . . ?
C10 N2 C15 C14 -171.8(9) . . . . ?
C10 N2 C11A C12A 177.8(9) . . . . ?
C10 N2 C15A C14A -175.0(8) . . . . ?
C16 N3 C17 C18 85.5(5) . . . . ?
C16 N3 C17 C22 -95.7(5) . . . . ?
C16 C2 C3 C4 -0.5(10) . . . . ?
C16 C2 C3 C8 -178.9(5) . . . . ?
C17 N3 C16 C2 179.9(4) . . . . ?
C17 C18 C19 C20 -0.6(7) . . . . ?
C17 C18 C23 C24 -100.0(6) . . . . ?
C17 C18 C23 C25 135.4(6) . . . . ?
C17 C22 C26 C27 -145.4(5) . . . . ?
C17 C22 C26 C28 89.9(5) . . . . ?
C18 C17 C22 C21 -0.5(6) . . . . ?
C18 C17 C22 C26 -177.1(4) . . . . ?
C18 C19 C20 C21 0.6(8) . . . . ?
C19 C18 C23 C24 78.1(7) . . . . ?
C19 C18 C23 C25 -46.5(8) . . . . ?
C19 C20 C21 C22 -0.5(8) . . . . ?
C20 C21 C22 C17 0.5(7) . . . . ?
C20 C21 C22 C26 177.0(5) . . . . ?
C21 C22 C26 C27 38.2(7) . . . . ?
C21 C22 C26 C28 -86.5(6) . . . . ?
C22 C17 C18 C19 0.5(6) . . . . ?
C22 C17 C18 C23 178.7(5) . . . . ?
C23 C18 C19 C20 -178.7(5) . . . . ?
C29 N4 C36 C31 0.5(5) . . . . ?
C29 N4 C36 C35 179.9(5) . . . . ?
C29 N4 C37 C38 93.4(5) . . . . ?
C29 C30 C31 C32 -177.9(6) . . . . ?
C29 C30 C31 C36 1.0(5) . . . . ?
C29 C30 C44 N6 -1.1(7) . . . . ?
C30 C31 C32 C33 -179.2(6) . . . . ?
C30 C31 C36 N4 -0.9(5) . . . . ?
C30 C31 C36 C35 179.7(4) . . . . ?
C31 C30 C44 N6 179.5(4) . . . . ?
C31 C32 C33 C34 -2.5(10) . . . . ?
C32 C31 C36 N4 178.2(4) . . . . ?
C32 C31 C36 C35 -1.2(7) . . . . ?
C32 C33 C34 C35 2.1(11) . . . . ?
C33 C34 C35 C36 -1.2(10) . . . . ?
C34 C35 C36 N4 -178.5(5) . . . . ?
C34 C35 C36 C31 0.8(8) . . . . ?
C36 N4 C29 Lu1 -178.5(4) . . . . ?
C36 N4 C29 C30 0.1(5) . . . . ?
C36 N4 C37 C38 -81.9(6) . . . . ?
C36 C31 C32 C33 2.0(8) . . . . ?
C37 N4 C29 Lu1 5.7(8) . . . . ?
C37 N4 C29 C30 -175.7(4) . . . . ?
C37 N4 C36 C31 176.3(4) . . . . ?
C37 N4 C36 C35 -4.4(8) . . . . ?
C38 N5 C39 C40 -174.3(9) . . . . ?
C38 N5 C43 C42 177.7(8) . . . . ?
C38 N5 C39A C40A -173.5(14) . . . . ?
C38 N5 C43A C42A -179.2(18) . . . . ?
C44 N6 C45 C46 89.8(5) . . . . ?
C44 N6 C45 C50 -92.9(5) . . . . ?
C44 C30 C31 C32 1.6(9) . . . . ?
C44 C30 C31 C36 -179.6(4) . . . . ?
C45 N6 C44 C30 178.9(4) . . . . ?
C45 C46 C47 C48 -2.3(9) . . . . ?
C45 C46 C51 C52 -97.7(7) . . . . ?
C45 C46 C51 C53 138.1(6) . . . . ?
C45 C50 C54 C55 91.9(6) . . . . ?
C45 C50 C54 C56 -141.6(5) . . . . ?
C46 C45 C50 C49 -2.8(7) . . . . ?
C46 C45 C50 C54 179.3(4) . . . . ?
C46 C47 C48 C49 -0.1(10) . . . . ?
C47 C46 C51 C52 82.3(8) . . . . ?
C47 C46 C51 C53 -41.8(8) . . . . ?
C47 C48 C49 C50 1.1(10) . . . . ?
C48 C49 C50 C45 0.4(8) . . . . ?
C48 C49 C50 C54 178.3(5) . . . . ?
C49 C50 C54 C55 -86.0(6) . . . . ?
C49 C50 C54 C56 40.5(7) . . . . ?
C50 C45 C46 C47 3.8(7) . . . . ?
C50 C45 C46 C51 -176.2(5) . . . . ?
C51 C46 C47 C48 177.7(6) . . . . ?
C61 C62 C63 C64 2.7(18) . . . . ?
C62 C61 C66 C65 1(3) . . . . ?
C62 C63 C64 C65 -9(3) . . . . ?
C63 C64 C65 C66 10(3) . . . . ?
C64 C65 C66 C61 -6(3) . . . . ?
C66 C61 C62 C63 1(2) . . . . ?
C67 C61 C62 C63 -176.4(16) . . . . ?
C67 C61 C66 C65 178(2) . . . . ?
C11A N2 C10 C9 -81.4(10) . . . . ?
C11A N2 C15A C14A 65.8(13) . . . . ?
C11A C12A C13A C14A -66.7(15) . . . . ?
C12A C13A C14A C15A 72.3(15) . . . . ?
C13A C14A C15A N2 -71.7(14) . . . . ?
C15A N2 C10 C9 158.3(9) . . . . ?
C15A N2 C11A C12A -58.7(14) . . . . ?
C39A N5 C38 C37 121.3(15) . . . . ?
C39A N5 C43A C42A -45(3) . . . . ?
C39A C40A C41A C42A 60(3) . . . . ?
C40A C41A C42A C43A -47(3) . . . . ?
C41A C42A C43A N5 41(3) . . . . ?
C43A N5 C38 C37 -109.8(13) . . . . ?
C43A N5 C39A C40A 56(2) . . . . ?
